data_1567872
loop_
_publ_author_name
'Morvan, Jennifer'
'Vermersch, Fran\,cois'
'Lorkowski, Jan'
'Talcik, Jakub'
'Vives, Thomas'
'Roisnel, Thierry'
'Cr\'evisy, Christophe'
'Vanthuyne, Nicolas'
'Bertrand, Guy'
'Jazzar, Rodolphe'
'Mauduit, Marc'

_publ_section_title
;
 Cyclic(alkyl)(amino)carbene ruthenium complexes for Z-stereoselective
 (asymmetric) olefin metathesis
;
_journal_issue 2
_journal_name_full 'Catalysis Science &amp; Technology'
_journal_page_first 381
_journal_page_last 388
_journal_paper_doi 10.1039/D2CY01795D
_journal_volume 13
_journal_year 2023
_chemical_absolute_configuration ad
_chemical_compound_source 'synthesis as described'
_chemical_formula_moiety 'C33 H40 Cl2 N2 O3 Ru'
_chemical_formula_sum 'C33 H40 Cl2 N2 O3 Ru'
_chemical_formula_weight 684.64
_space_group_crystal_system monoclinic
_space_group_IT_number 4
_space_group_name_Hall 'P 2yb'
_space_group_name_H-M_alt 'P 1 21 1'
_atom_sites_solution_hydrogens geom
_atom_sites_solution_primary dual
_atom_sites_solution_secondary difmap
_audit_update_record
;
2022-04-06 deposited with the CCDC.	2022-10-25 downloaded from the CCDC.
;
_cell_angle_alpha 90
_cell_angle_beta 115.407(2)
_cell_angle_gamma 90
_cell_formula_units_Z 4
_cell_length_a 17.3665(11)
_cell_length_b 11.5707(6)
_cell_length_c 17.4342(11)
_cell_measurement_reflns_used 9753
_cell_measurement_temperature 150(2)
_cell_measurement_theta_max 27.5827
_cell_measurement_theta_min 2.3523
_cell_measurement_wavelength 0.71073
_cell_volume 3164.4(3)
_computing_cell_refinement 'APEX3 (Bruker, 2015)'
_computing_data_collection 'Bruker APEX3 (Bruker, 2015)'
_computing_data_reduction 'SAINT (Bruker, 2014)'
_computing_molecular_graphics
;
   'SXGRAPH (L. Farrugia, 1999), Mercury (CSD, 2020)'
;
_computing_publication_material 'CRYSCALC (T. Roisnel, local program, 2021)'
_computing_structure_refinement 'SHELXL-2018_3 (Sheldrick, 2018)'
_computing_structure_solution 'SHELXT 2018_2 (Sheldrick, 2018)'
_diffrn_ambient_temperature 150(2)
_diffrn_detector '(CMOS) PHOTON 100'
_diffrn_detector_area_resol_mean 10.4167
_diffrn_measured_fraction_theta_full 0.998
_diffrn_measured_fraction_theta_max 0.997
_diffrn_measurement_device_type 'D8 VENTURE Bruker AXS'
_diffrn_measurement_method 'rotation images'
_diffrn_orient_matrix_UB_11 -0.0575918
_diffrn_orient_matrix_UB_12 0.0030360
_diffrn_orient_matrix_UB_13 -0.0001052
_diffrn_orient_matrix_UB_21 -0.0270133
_diffrn_orient_matrix_UB_22 -0.0194072
_diffrn_orient_matrix_UB_23 -0.0618771
_diffrn_orient_matrix_UB_31 0.0041515
_diffrn_orient_matrix_UB_32 -0.0841634
_diffrn_orient_matrix_UB_33 0.0142644
_diffrn_radiation_monochromator 'multilayer monochromator'
_diffrn_radiation_probe x-ray
_diffrn_radiation_source 'Incoatec microfocus sealed tube'
_diffrn_radiation_type MoK\a
_diffrn_radiation_wavelength 0.71073
_diffrn_reflns_av_R_equivalents 0.0499
_diffrn_reflns_av_unetI/netI 0.0435
_diffrn_reflns_limit_h_max 22
_diffrn_reflns_limit_h_min -22
_diffrn_reflns_limit_k_max 15
_diffrn_reflns_limit_k_min -11
_diffrn_reflns_limit_l_max 22
_diffrn_reflns_limit_l_min -22
_diffrn_reflns_number 47232
_diffrn_reflns_theta_full 25.242
_diffrn_reflns_theta_max 27.508
_diffrn_reflns_theta_min 2.184
_diffrn_source_current 1.0
_diffrn_source_power 50.0
_diffrn_source_voltage 50.0
_exptl_absorpt_coefficient_mu 0.700
_exptl_absorpt_correction_T_max 0.972
_exptl_absorpt_correction_T_min 0.911
_exptl_absorpt_correction_type multi-scan
_exptl_absorpt_process_details
;
  [Sheldrick, G.M. (2014). SADABS Bruker AXS Inc., Madison, Wisconsin, USA]
;
_exptl_crystal_colour bronze
_exptl_crystal_density_diffrn 1.437
_exptl_crystal_description fragment
_exptl_crystal_F_000 1416
_exptl_crystal_size_max 0.230
_exptl_crystal_size_mid 0.080
_exptl_crystal_size_min 0.040
_refine_diff_density_max 0.329
_refine_diff_density_min -0.473
_refine_diff_density_rms 0.068
_refine_ls_abs_structure_details
;
Refined as an inversion twin.
;
_refine_ls_abs_structure_Flack -0.04(2)
_refine_ls_extinction_method none
_refine_ls_goodness_of_fit_ref 1.042
_refine_ls_hydrogen_treatment constr
_refine_ls_matrix_type full
_refine_ls_number_parameters 754
_refine_ls_number_reflns 13184
_refine_ls_number_restraints 1
_refine_ls_restrained_S_all 1.042
_refine_ls_R_factor_all 0.0335
_refine_ls_R_factor_gt 0.0275
_refine_ls_shift/su_max 0.004
_refine_ls_shift/su_mean 0.001
_refine_ls_structure_factor_coef Fsqd
_refine_ls_weighting_details 'w=1/[\s^2^(Fo^2^)+(0.0041P)^2^+1.8389P] where P=(Fo^2^+2Fc^2^)/3'
_refine_ls_weighting_scheme calc
_refine_ls_wR_factor_gt 0.0545
_refine_ls_wR_factor_ref 0.0567
_reflns_Friedel_coverage 0.730
_reflns_Friedel_fraction_full 0.822
_reflns_Friedel_fraction_max 0.805
_reflns_number_gt 12201
_reflns_number_total 13184
_reflns_threshold_expression >2sigma(I)
_cod_data_source_file d2cy01795d2.cif
_cod_data_source_block JM287
_cod_depositor_comments 'Adding full bibliography for 1567867--1567872.cif.'
_cod_original_sg_symbol_H-M 'P 21'
_cod_database_code 1567872

loop_
_space_group_symop_operation_xyz
'x, y, z'
'-x, y+1/2, -z'

loop_
_atom_site_label
_atom_site_type_symbol
_atom_site_fract_x
_atom_site_fract_y
_atom_site_fract_z
_atom_site_U_iso_or_equiv
_atom_site_adp_type
_atom_site_occupancy
_atom_site_site_symmetry_order
_atom_site_calc_flag
_atom_site_refinement_flags_posn
_atom_site_refinement_flags_adp
_atom_site_refinement_flags_occupancy
_atom_site_disorder_assembly
_atom_site_disorder_group
Ru1 Ru 0.57877(2) 0.81476(2) 0.31079(2) 0.01171(6) Uani 1 1 d . . . . .
Cl1 Cl 0.55781(6) 0.93280(8) 0.40813(6) 0.01886(18) Uani 1 1 d . . . . .
Cl2 Cl 0.58715(6) 0.77348(8) 0.18303(6) 0.02132(19) Uani 1 1 d . . . . .
C1 C 0.6592(2) 0.7110(3) 0.3778(2) 0.0157(7) Uani 1 1 d . . . . .
H1 H 0.641919 0.642250 0.395871 0.019 Uiso 1 1 calc R U . . .
C2 C 0.7490(2) 0.7330(3) 0.4033(2) 0.0147(7) Uani 1 1 d . . . . .
C3 C 0.8106(2) 0.6483(4) 0.4435(2) 0.0170(7) Uani 1 1 d . . . . .
H3 H 0.795151 0.575876 0.458458 0.020 Uiso 1 1 calc R U . . .
C4 C 0.8951(2) 0.6721(3) 0.4611(2) 0.0188(8) Uani 1 1 d . . . . .
C5 C 0.9200(2) 0.7769(4) 0.4412(3) 0.0243(9) Uani 1 1 d . . . . .
H5 H 0.978053 0.790074 0.453244 0.029 Uiso 1 1 calc R U . . .
C6 C 0.8598(2) 0.8629(3) 0.4035(3) 0.0221(8) Uani 1 1 d . . . . .
H6 H 0.876413 0.936245 0.391190 0.027 Uiso 1 1 calc R U . . .
C7 C 0.7748(2) 0.8399(3) 0.3841(2) 0.0156(8) Uani 1 1 d . . . . .
N8 N 0.9585(2) 0.5805(3) 0.4982(2) 0.0234(7) Uani 1 1 d . . . . .
O9 O 0.93650(18) 0.4916(3) 0.52219(18) 0.0288(6) Uani 1 1 d . . . . .
O10 O 1.02984(17) 0.5959(3) 0.5015(2) 0.0354(8) Uani 1 1 d . . . . .
O11 O 0.70873(15) 0.9149(2) 0.34481(16) 0.0176(5) Uani 1 1 d . . . . .
C12 C 0.7281(2) 1.0393(3) 0.3442(2) 0.0198(8) Uani 1 1 d . . . . .
H12 H 0.776264 1.049356 0.327818 0.024 Uiso 1 1 calc R U . . .
C13 C 0.7528(3) 1.0879(4) 0.4317(3) 0.0257(9) Uani 1 1 d . . . . .
H13A H 0.707504 1.072118 0.449596 0.039 Uiso 1 1 calc R U . . .
H13B H 0.761152 1.171620 0.430872 0.039 Uiso 1 1 calc R U . . .
H13C H 0.805939 1.051729 0.471709 0.039 Uiso 1 1 calc R U . . .
C14 C 0.6486(3) 1.0927(3) 0.2776(3) 0.0250(9) Uani 1 1 d . . . . .
H14A H 0.631602 1.050597 0.224003 0.037 Uiso 1 1 calc R U . . .
H14B H 0.659668 1.173708 0.269350 0.037 Uiso 1 1 calc R U . . .
H14C H 0.602696 1.088519 0.296006 0.037 Uiso 1 1 calc R U . . .
C21 C 0.4742(2) 0.7308(3) 0.2876(2) 0.0138(7) Uani 1 1 d . . . . .
C22 C 0.3867(2) 0.7799(3) 0.2223(2) 0.0160(8) Uani 1 1 d . . . . .
C23 C 0.3719(2) 0.7350(4) 0.1330(2) 0.0235(9) Uani 1 1 d . . . . .
H23A H 0.312118 0.746713 0.093131 0.035 Uiso 1 1 calc R U . . .
H23B H 0.385565 0.652402 0.136384 0.035 Uiso 1 1 calc R U . . .
H23C H 0.408725 0.777507 0.113150 0.035 Uiso 1 1 calc R U . . .
C24 C 0.3815(2) 0.9115(3) 0.2198(2) 0.0179(8) Uani 1 1 d . . . . .
C25 C 0.4331(2) 0.9758(4) 0.1919(2) 0.0247(9) Uani 1 1 d . . . . .
H25 H 0.472075 0.936624 0.175999 0.030 Uiso 1 1 calc R U . . .
C26 C 0.4285(3) 1.0950(4) 0.1872(3) 0.0287(9) Uani 1 1 d . . . . .
H26 H 0.465594 1.136503 0.169901 0.034 Uiso 1 1 calc R U . . .
C27 C 0.3706(3) 1.1546(4) 0.2074(2) 0.0273(9) Uani 1 1 d . . . . .
H27 H 0.367014 1.236444 0.203300 0.033 Uiso 1 1 calc R U . . .
C28 C 0.3182(3) 1.0927(4) 0.2335(2) 0.0243(9) Uani 1 1 d . . . . .
H28 H 0.277676 1.132385 0.246963 0.029 Uiso 1 1 calc R U . . .
C29 C 0.3241(2) 0.9730(4) 0.2404(2) 0.0200(8) Uani 1 1 d . . . . .
H29 H 0.288131 0.932252 0.259569 0.024 Uiso 1 1 calc R U . . .
C30 C 0.3237(2) 0.7221(4) 0.2508(3) 0.0230(9) Uani 1 1 d . . . . .
H30A H 0.313145 0.772758 0.291059 0.028 Uiso 1 1 calc R U . . .
H30B H 0.268672 0.707614 0.201147 0.028 Uiso 1 1 calc R U . . .
C31 C 0.3636(2) 0.6081(3) 0.2937(2) 0.0198(8) Uani 1 1 d . . . . .
C32 C 0.3465(2) 0.5840(4) 0.3713(3) 0.0268(9) Uani 1 1 d . . . . .
H32A H 0.285464 0.569894 0.352896 0.040 Uiso 1 1 calc R U . . .
H32B H 0.364081 0.650963 0.409457 0.040 Uiso 1 1 calc R U . . .
H32C H 0.378893 0.515857 0.401362 0.040 Uiso 1 1 calc R U . . .
C33 C 0.3355(2) 0.5026(4) 0.2353(3) 0.0291(10) Uani 1 1 d . . . . .
H33A H 0.274301 0.489836 0.216530 0.044 Uiso 1 1 calc R U . . .
H33B H 0.367092 0.434377 0.266210 0.044 Uiso 1 1 calc R U . . .
H33C H 0.347131 0.515950 0.185760 0.044 Uiso 1 1 calc R U . . .
N34 N 0.45735(16) 0.6352(3) 0.31980(17) 0.0134(6) Uani 1 1 d . . . . .
C35 C 0.5189(2) 0.5517(3) 0.3742(2) 0.0169(7) Uani 1 1 d . . . . .
C36 C 0.5504(2) 0.5617(3) 0.4629(2) 0.0205(8) Uani 1 1 d . . . . .
C37 C 0.6020(3) 0.4728(4) 0.5123(3) 0.0321(10) Uani 1 1 d . . . . .
H37 H 0.622255 0.475752 0.572252 0.039 Uiso 1 1 calc R U . . .
C38 C 0.6243(3) 0.3801(4) 0.4755(3) 0.0377(11) Uani 1 1 d . . . . .
H38 H 0.659163 0.319955 0.510251 0.045 Uiso 1 1 calc R U . . .
C39 C 0.5962(3) 0.3752(4) 0.3890(3) 0.0319(10) Uani 1 1 d . . . . .
H39 H 0.612670 0.311898 0.364679 0.038 Uiso 1 1 calc R U . . .
C40 C 0.5437(2) 0.4616(3) 0.3358(3) 0.0214(8) Uani 1 1 d . . . . .
C41 C 0.5351(3) 0.6650(4) 0.5071(3) 0.0297(10) Uani 1 1 d . . . . .
H41A H 0.504956 0.639819 0.541279 0.036 Uiso 1 1 calc R U . . .
H41B H 0.497949 0.720704 0.464051 0.036 Uiso 1 1 calc R U . . .
C42 C 0.6186(3) 0.7252(4) 0.5654(3) 0.0446(13) Uani 1 1 d . . . . .
H42A H 0.656300 0.669673 0.606954 0.067 Uiso 1 1 calc R U . . .
H42B H 0.606180 0.789275 0.595089 0.067 Uiso 1 1 calc R U . . .
H42C H 0.646613 0.755173 0.531190 0.067 Uiso 1 1 calc R U . . .
C43 C 0.5240(2) 0.4581(4) 0.2426(3) 0.0263(9) Uani 1 1 d . . . . .
H43A H 0.485777 0.523245 0.213158 0.032 Uiso 1 1 calc R U . . .
H43B H 0.493728 0.385324 0.217540 0.032 Uiso 1 1 calc R U . . .
C44 C 0.6053(3) 0.4659(4) 0.2281(3) 0.0299(10) Uani 1 1 d . . . . .
H44A H 0.635665 0.537683 0.253046 0.045 Uiso 1 1 calc R U . . .
H44B H 0.589685 0.465418 0.166956 0.045 Uiso 1 1 calc R U . . .
H44C H 0.642181 0.399663 0.254892 0.045 Uiso 1 1 calc R U . . .
Ru2 Ru 0.89459(2) 0.14364(2) 0.13928(2) 0.01565(7) Uani 1 1 d . . . . .
Cl11 Cl 0.92576(6) 0.07609(8) 0.27508(6) 0.0233(2) Uani 1 1 d . . . . .
Cl12 Cl 0.88422(6) 0.13126(10) 0.00063(6) 0.0280(2) Uani 1 1 d . . . . .
C51 C 0.7969(2) 0.2248(3) 0.1187(2) 0.0164(8) Uani 1 1 d . . . . .
H51 H 0.799072 0.306214 0.126155 0.020 Uiso 1 1 calc R U . . .
C52 C 0.7163(2) 0.1638(3) 0.0910(2) 0.0159(8) Uani 1 1 d . . . . .
C53 C 0.6396(2) 0.2199(3) 0.0763(2) 0.0173(8) Uani 1 1 d . . . . .
H53 H 0.638450 0.300840 0.084987 0.021 Uiso 1 1 calc R U . . .
C54 C 0.5657(2) 0.1549(4) 0.0487(2) 0.0187(7) Uani 1 1 d . . . . .
C55 C 0.5652(2) 0.0363(3) 0.0385(2) 0.0234(8) Uani 1 1 d . . . . .
H55 H 0.513398 -0.005652 0.020280 0.028 Uiso 1 1 calc R U . . .
C56 C 0.6407(2) -0.0207(4) 0.0548(2) 0.0231(8) Uani 1 1 d . . . . .
H56 H 0.641457 -0.102329 0.049075 0.028 Uiso 1 1 calc R U . . .
C57 C 0.7156(2) 0.0435(3) 0.0797(2) 0.0185(8) Uani 1 1 d . . . . .
N58 N 0.4854(2) 0.2115(3) 0.0340(2) 0.0227(7) Uani 1 1 d . . . . .
O59 O 0.48922(17) 0.3098(3) 0.06241(18) 0.0336(7) Uani 1 1 d . . . . .
O60 O 0.41830(16) 0.1587(3) -0.00437(17) 0.0323(7) Uani 1 1 d . . . . .
O61 O 0.79271(16) -0.0021(2) 0.09513(17) 0.0212(6) Uani 1 1 d . . . . .
C62 C 0.7989(3) -0.1261(3) 0.0763(3) 0.0256(9) Uani 1 1 d . . . . .
H62 H 0.768031 -0.174217 0.101837 0.031 Uiso 1 1 calc R U . . .
C63 C 0.7593(3) -0.1433(4) -0.0188(3) 0.0339(10) Uani 1 1 d . . . . .
H63A H 0.699056 -0.121234 -0.042825 0.051 Uiso 1 1 calc R U . . .
H63B H 0.764135 -0.224768 -0.031613 0.051 Uiso 1 1 calc R U . . .
H63C H 0.789156 -0.095169 -0.043745 0.051 Uiso 1 1 calc R U . . .
C64 C 0.8927(3) -0.1548(4) 0.1182(3) 0.0406(12) Uani 1 1 d . . . . .
H64A H 0.922753 -0.107802 0.092869 0.061 Uiso 1 1 calc R U . . .
H64B H 0.900634 -0.236894 0.109675 0.061 Uiso 1 1 calc R U . . .
H64C H 0.915604 -0.138411 0.179099 0.061 Uiso 1 1 calc R U . . .
C71 C 0.9829(2) 0.2627(3) 0.1820(2) 0.0167(8) Uani 1 1 d . . . . .
C72 C 1.0753(2) 0.2294(4) 0.1965(3) 0.0216(8) Uani 1 1 d . . . . .
C73 C 1.0824(3) 0.2467(4) 0.1115(3) 0.0281(9) Uani 1 1 d . . . . .
H73A H 1.138725 0.221202 0.118139 0.042 Uiso 1 1 calc R U . . .
H73B H 1.074715 0.328627 0.095841 0.042 Uiso 1 1 calc R U . . .
H73C H 1.038221 0.201054 0.066862 0.042 Uiso 1 1 calc R U . . .
C74 C 1.0969(2) 0.1050(4) 0.2283(3) 0.0242(9) Uani 1 1 d . . . . .
C75 C 1.1307(3) 0.0775(4) 0.3147(3) 0.0353(11) Uani 1 1 d . . . . .
H75 H 1.141099 0.137588 0.355061 0.042 Uiso 1 1 calc R U . . .
C76 C 1.1492(3) -0.0357(5) 0.3425(3) 0.0450(13) Uani 1 1 d . . . . .
H76 H 1.172256 -0.052042 0.401509 0.054 Uiso 1 1 calc R U . . .
C77 C 1.1346(3) -0.1250(4) 0.2853(3) 0.0425(13) Uani 1 1 d . . . . .
H77 H 1.147579 -0.202450 0.304568 0.051 Uiso 1 1 calc R U . . .
C78 C 1.1009(3) -0.0997(4) 0.1995(3) 0.0367(11) Uani 1 1 d . . . . .
H78 H 1.090208 -0.160155 0.159376 0.044 Uiso 1 1 calc R U . . .
C79 C 1.0825(3) 0.0140(4) 0.1718(3) 0.0306(10) Uani 1 1 d . . . . .
H79 H 1.059380 0.029828 0.112713 0.037 Uiso 1 1 calc R U . . .
C80 C 1.1306(2) 0.3227(4) 0.2596(2) 0.0253(8) Uani 1 1 d . . . . .
H80A H 1.154743 0.292349 0.318355 0.030 Uiso 1 1 calc R U . . .
H80B H 1.178212 0.345790 0.245954 0.030 Uiso 1 1 calc R U . . .
C81 C 1.0724(2) 0.4269(4) 0.2511(2) 0.0222(8) Uani 1 1 d . . . . .
C82 C 1.0803(3) 0.5259(4) 0.1966(3) 0.0279(10) Uani 1 1 d . . . . .
H82A H 1.073468 0.495563 0.141565 0.042 Uiso 1 1 calc R U . . .
H82B H 1.136554 0.562046 0.225597 0.042 Uiso 1 1 calc R U . . .
H82C H 1.035944 0.583583 0.187765 0.042 Uiso 1 1 calc R U . . .
C83 C 1.0893(3) 0.4752(4) 0.3382(3) 0.0333(11) Uani 1 1 d . . . . .
H83A H 1.047508 0.535749 0.331882 0.050 Uiso 1 1 calc R U . . .
H83B H 1.146875 0.507922 0.364807 0.050 Uiso 1 1 calc R U . . .
H83C H 1.084311 0.413033 0.373997 0.050 Uiso 1 1 calc R U . . .
N84 N 0.98522(18) 0.3703(3) 0.20890(18) 0.0149(6) Uani 1 1 d . . . . .
C85 C 0.9111(2) 0.4391(3) 0.1974(2) 0.0147(7) Uani 1 1 d . . . . .
C86 C 0.8681(2) 0.4983(3) 0.1208(2) 0.0197(8) Uani 1 1 d . . . . .
C87 C 0.7988(2) 0.5672(3) 0.1121(3) 0.0257(9) Uani 1 1 d . . . . .
H87 H 0.767961 0.606950 0.060206 0.031 Uiso 1 1 calc R U . . .
C88 C 0.7740(3) 0.5790(4) 0.1772(3) 0.0295(9) Uani 1 1 d . . . . .
H88 H 0.728500 0.629315 0.171135 0.035 Uiso 1 1 calc R U . . .
C89 C 0.8161(3) 0.5167(4) 0.2511(3) 0.0271(9) Uani 1 1 d . . . . .
H89 H 0.798500 0.524337 0.295486 0.033 Uiso 1 1 calc R U . . .
C90 C 0.8838(2) 0.4428(3) 0.2626(2) 0.0168(7) Uani 1 1 d . . . . .
C91 C 0.8878(2) 0.4852(4) 0.0448(2) 0.0242(9) Uani 1 1 d . . . . .
H91A H 0.935873 0.430542 0.058987 0.029 Uiso 1 1 calc R U . . .
H91B H 0.905750 0.560901 0.031476 0.029 Uiso 1 1 calc R U . . .
C92 C 0.8115(3) 0.4414(5) -0.0325(3) 0.0386(11) Uani 1 1 d . . . . .
H92A H 0.796853 0.363384 -0.021294 0.058 Uiso 1 1 calc R U . . .
H92B H 0.825422 0.439361 -0.081351 0.058 Uiso 1 1 calc R U . . .
H92C H 0.762918 0.493095 -0.044887 0.058 Uiso 1 1 calc R U . . .
C93 C 0.9200(2) 0.3662(3) 0.3399(2) 0.0208(8) Uani 1 1 d . . . . .
H93A H 0.955588 0.413482 0.389949 0.025 Uiso 1 1 calc R U . . .
H93B H 0.957315 0.307308 0.331894 0.025 Uiso 1 1 calc R U . . .
C94 C 0.8509(2) 0.3055(4) 0.3569(3) 0.0294(9) Uani 1 1 d . . . . .
H94A H 0.819445 0.362798 0.373733 0.044 Uiso 1 1 calc R U . . .
H94B H 0.877299 0.249061 0.402718 0.044 Uiso 1 1 calc R U . . .
H94C H 0.811571 0.265809 0.305311 0.044 Uiso 1 1 calc R U . . .

loop_
_atom_site_aniso_label
_atom_site_aniso_U_11
_atom_site_aniso_U_22
_atom_site_aniso_U_33
_atom_site_aniso_U_23
_atom_site_aniso_U_13
_atom_site_aniso_U_12
Ru1 0.01208(12) 0.01091(13) 0.01355(13) 0.00092(11) 0.00684(10) 0.00027(11)
Cl1 0.0228(4) 0.0183(5) 0.0190(4) -0.0031(3) 0.0123(4) 0.0001(3)
Cl2 0.0258(5) 0.0247(5) 0.0189(4) -0.0016(4) 0.0148(4) 0.0008(4)
C1 0.0153(18) 0.0157(19) 0.0172(18) 0.0028(14) 0.0081(15) -0.0016(14)
C2 0.0112(17) 0.0174(19) 0.0155(18) -0.0010(14) 0.0056(14) 0.0009(14)
C3 0.0172(16) 0.0151(17) 0.0177(17) -0.0024(16) 0.0065(13) -0.0031(16)
C4 0.0142(17) 0.019(2) 0.0202(18) -0.0022(14) 0.0041(14) 0.0052(14)
C5 0.0111(17) 0.026(2) 0.032(2) -0.0037(17) 0.0067(16) -0.0023(15)
C6 0.0163(18) 0.0179(19) 0.033(2) -0.0014(16) 0.0111(17) -0.0052(15)
C7 0.0123(17) 0.016(2) 0.0183(18) -0.0003(14) 0.0061(14) 0.0012(13)
N8 0.0179(17) 0.0219(19) 0.0255(18) -0.0058(14) 0.0045(14) 0.0043(14)
O9 0.0281(15) 0.0240(16) 0.0315(16) 0.0045(13) 0.0101(13) 0.0080(13)
O10 0.0138(14) 0.0346(18) 0.054(2) -0.0027(15) 0.0109(14) 0.0045(12)
O11 0.0150(13) 0.0109(13) 0.0263(14) 0.0024(11) 0.0083(11) -0.0005(10)
C12 0.024(2) 0.0119(19) 0.028(2) 0.0007(15) 0.0161(17) -0.0038(15)
C13 0.027(2) 0.021(2) 0.030(2) -0.0045(17) 0.0137(18) -0.0064(17)
C14 0.030(2) 0.017(2) 0.028(2) 0.0041(16) 0.0134(18) 0.0025(16)
C21 0.0127(17) 0.0165(18) 0.0135(17) -0.0031(14) 0.0067(14) 0.0023(14)
C22 0.0102(16) 0.022(2) 0.0150(17) 0.0005(14) 0.0045(14) 0.0025(14)
C23 0.020(2) 0.029(2) 0.0153(19) -0.0028(16) 0.0011(16) 0.0025(16)
C24 0.0147(18) 0.022(2) 0.0113(17) 0.0024(15) 0.0007(14) 0.0041(15)
C25 0.023(2) 0.027(2) 0.028(2) 0.0099(17) 0.0144(17) 0.0077(17)
C26 0.033(2) 0.027(2) 0.027(2) 0.0117(17) 0.0137(19) 0.0032(18)
C27 0.032(2) 0.019(2) 0.024(2) 0.0017(17) 0.0053(16) 0.0039(18)
C28 0.023(2) 0.026(2) 0.022(2) -0.0022(16) 0.0076(17) 0.0062(16)
C29 0.0174(18) 0.026(2) 0.0157(18) -0.0030(16) 0.0061(15) 0.0001(16)
C30 0.0137(19) 0.026(2) 0.029(2) 0.0015(17) 0.0082(17) 0.0009(16)
C31 0.0134(17) 0.019(2) 0.030(2) -0.0026(15) 0.0123(16) -0.0029(14)
C32 0.023(2) 0.026(2) 0.040(2) 0.0029(18) 0.0214(19) -0.0005(17)
C33 0.0161(19) 0.028(2) 0.042(3) -0.0108(19) 0.0117(19) -0.0105(17)
N34 0.0094(13) 0.0138(15) 0.0171(14) -0.0009(13) 0.0057(11) -0.0014(12)
C35 0.0131(17) 0.0131(18) 0.026(2) 0.0025(15) 0.0101(15) -0.0032(13)
C36 0.021(2) 0.021(2) 0.022(2) 0.0056(16) 0.0119(16) -0.0029(15)
C37 0.030(2) 0.036(3) 0.030(2) 0.015(2) 0.0124(19) 0.001(2)
C38 0.032(2) 0.026(3) 0.057(3) 0.020(2) 0.020(2) 0.0090(19)
C39 0.033(2) 0.020(2) 0.050(3) 0.007(2) 0.025(2) 0.0071(18)
C40 0.0148(18) 0.017(2) 0.036(2) 0.0013(16) 0.0140(17) -0.0023(14)
C41 0.047(3) 0.026(3) 0.022(2) -0.0006(17) 0.0202(19) -0.0083(19)
C42 0.068(4) 0.033(3) 0.018(2) 0.0020(19) 0.004(2) -0.018(2)
C43 0.024(2) 0.024(2) 0.033(2) -0.0084(18) 0.0140(18) -0.0015(16)
C44 0.027(2) 0.027(2) 0.042(3) -0.006(2) 0.022(2) -0.0027(18)
Ru2 0.01516(14) 0.01495(14) 0.01733(14) -0.00035(12) 0.00743(11) -0.00097(12)
Cl11 0.0249(5) 0.0249(5) 0.0213(5) 0.0054(4) 0.0110(4) -0.0010(4)
Cl12 0.0312(5) 0.0348(6) 0.0200(4) -0.0033(4) 0.0128(4) -0.0026(5)
C51 0.0167(18) 0.0139(19) 0.0166(18) -0.0010(14) 0.0053(15) -0.0031(14)
C52 0.0137(17) 0.020(2) 0.0130(16) -0.0012(14) 0.0046(14) -0.0046(14)
C53 0.0175(19) 0.0174(19) 0.0161(18) 0.0022(15) 0.0063(15) -0.0009(15)
C54 0.0129(16) 0.025(2) 0.0160(17) 0.0037(16) 0.0044(13) 0.0013(16)
C55 0.023(2) 0.021(2) 0.025(2) -0.0028(16) 0.0092(17) -0.0083(16)
C56 0.022(2) 0.017(2) 0.029(2) -0.0044(16) 0.0091(17) -0.0047(16)
C57 0.0177(19) 0.018(2) 0.0190(19) -0.0020(15) 0.0068(15) -0.0017(15)
N58 0.0177(17) 0.030(2) 0.0183(16) 0.0069(14) 0.0056(14) 0.0012(14)
O59 0.0242(14) 0.0268(16) 0.0438(17) 0.0019(16) 0.0090(13) 0.0059(14)
O60 0.0151(13) 0.048(2) 0.0302(15) 0.0009(15) 0.0063(11) -0.0058(14)
O61 0.0184(13) 0.0135(14) 0.0298(15) -0.0046(11) 0.0084(12) -0.0034(11)
C62 0.026(2) 0.011(2) 0.037(2) -0.0054(16) 0.0114(18) -0.0006(16)
C63 0.042(3) 0.026(2) 0.036(2) -0.0097(19) 0.019(2) -0.0027(19)
C64 0.028(2) 0.020(3) 0.066(3) -0.004(2) 0.013(2) 0.0041(17)
C71 0.0147(18) 0.023(2) 0.0129(18) 0.0036(15) 0.0061(15) -0.0002(15)
C72 0.0129(18) 0.026(2) 0.029(2) 0.0019(17) 0.0114(17) -0.0001(15)
C73 0.026(2) 0.033(3) 0.035(2) 0.0003(19) 0.023(2) 0.0011(18)
C74 0.0137(19) 0.029(2) 0.036(2) 0.0064(18) 0.0163(18) 0.0031(16)
C75 0.033(2) 0.040(3) 0.038(3) 0.009(2) 0.020(2) 0.011(2)
C76 0.045(3) 0.052(4) 0.045(3) 0.020(3) 0.026(2) 0.020(2)
C77 0.031(3) 0.034(3) 0.071(4) 0.019(3) 0.031(3) 0.012(2)
C78 0.025(2) 0.028(3) 0.059(3) -0.002(2) 0.019(2) 0.0040(18)
C79 0.018(2) 0.032(3) 0.040(3) 0.0020(19) 0.0117(19) 0.0011(17)
C80 0.0130(17) 0.034(2) 0.029(2) 0.001(2) 0.0083(15) -0.0041(19)
C81 0.0149(18) 0.029(2) 0.0207(19) -0.0043(16) 0.0060(15) -0.0092(16)
C82 0.020(2) 0.029(2) 0.034(2) -0.0047(18) 0.0109(18) -0.0099(17)
C83 0.021(2) 0.051(3) 0.026(2) -0.013(2) 0.0089(18) -0.015(2)
N84 0.0096(14) 0.0189(16) 0.0154(15) -0.0021(12) 0.0047(12) -0.0037(12)
C85 0.0121(16) 0.0127(18) 0.0190(18) -0.0021(14) 0.0064(14) -0.0039(13)
C86 0.023(2) 0.016(2) 0.021(2) -0.0034(15) 0.0110(16) -0.0111(16)
C87 0.023(2) 0.018(2) 0.034(2) 0.0090(17) 0.0107(18) 0.0026(16)
C88 0.025(2) 0.020(2) 0.045(3) 0.0007(19) 0.017(2) 0.0044(17)
C89 0.026(2) 0.028(2) 0.033(2) -0.0034(18) 0.0184(19) -0.0017(17)
C90 0.0146(17) 0.0168(19) 0.0187(18) -0.0050(14) 0.0068(15) -0.0069(14)
C91 0.024(2) 0.028(2) 0.021(2) 0.0044(17) 0.0105(17) -0.0033(18)
C92 0.038(3) 0.052(3) 0.021(2) -0.001(2) 0.008(2) -0.007(2)
C93 0.0179(18) 0.029(2) 0.0188(19) -0.0042(16) 0.0107(16) -0.0035(15)
C94 0.026(2) 0.034(3) 0.032(2) 0.005(2) 0.0162(17) -0.002(2)

loop_
_atom_type_symbol
_atom_type_description
_atom_type_scat_dispersion_real
_atom_type_scat_dispersion_imag
_atom_type_scat_source
C C 0.0033 0.0016 'International Tables Vol C Tables 4.2.6.8 and 6.1.1.4'
H H 0.0000 0.0000 'International Tables Vol C Tables 4.2.6.8 and 6.1.1.4'
Cl Cl 0.1484 0.1585 'International Tables Vol C Tables 4.2.6.8 and 6.1.1.4'
N N 0.0061 0.0033 'International Tables Vol C Tables 4.2.6.8 and 6.1.1.4'
O O 0.0106 0.0060 'International Tables Vol C Tables 4.2.6.8 and 6.1.1.4'
Ru Ru -1.2594 0.8363 'International Tables Vol C Tables 4.2.6.8 and 6.1.1.4'

loop_
_geom_angle_atom_site_label_1
_geom_angle_atom_site_label_2
_geom_angle_atom_site_label_3
_geom_angle
_geom_angle_site_symmetry_1
_geom_angle_site_symmetry_3
_geom_angle_publ_flag
C1 Ru1 C21 101.17(16) . . ?
C1 Ru1 Cl1 103.59(11) . . ?
C21 Ru1 Cl1 91.19(10) . . ?
C1 Ru1 Cl2 97.53(11) . . ?
C21 Ru1 Cl2 97.69(10) . . ?
Cl1 Ru1 Cl2 155.03(3) . . ?
C1 Ru1 O11 77.16(13) . . ?
C21 Ru1 O11 177.75(12) . . ?
Cl1 Ru1 O11 87.75(7) . . ?
Cl2 Ru1 O11 84.08(7) . . ?
C2 C1 Ru1 120.4(3) . . ?
C2 C1 H1 119.8 . . ?
Ru1 C1 H1 119.8 . . ?
C3 C2 C7 118.8(3) . . ?
C3 C2 C1 121.5(3) . . ?
C7 C2 C1 119.6(3) . . ?
C4 C3 C2 118.7(4) . . ?
C4 C3 H3 120.7 . . ?
C2 C3 H3 120.7 . . ?
C5 C4 C3 122.2(3) . . ?
C5 C4 N8 119.3(3) . . ?
C3 C4 N8 118.4(3) . . ?
C4 C5 C6 119.7(3) . . ?
C4 C5 H5 120.2 . . ?
C6 C5 H5 120.2 . . ?
C5 C6 C7 118.9(4) . . ?
C5 C6 H6 120.5 . . ?
C7 C6 H6 120.5 . . ?
O11 C7 C6 125.2(3) . . ?
O11 C7 C2 113.1(3) . . ?
C6 C7 C2 121.6(3) . . ?
O10 N8 O9 124.0(3) . . ?
O10 N8 C4 117.9(3) . . ?
O9 N8 C4 118.1(3) . . ?
C7 O11 C12 118.5(3) . . ?
C7 O11 Ru1 108.6(2) . . ?
C12 O11 Ru1 131.9(2) . . ?
O11 C12 C14 105.6(3) . . ?
O11 C12 C13 108.8(3) . . ?
C14 C12 C13 113.4(3) . . ?
O11 C12 H12 109.6 . . ?
C14 C12 H12 109.6 . . ?
C13 C12 H12 109.6 . . ?
C12 C13 H13A 109.5 . . ?
C12 C13 H13B 109.5 . . ?
H13A C13 H13B 109.5 . . ?
C12 C13 H13C 109.5 . . ?
H13A C13 H13C 109.5 . . ?
H13B C13 H13C 109.5 . . ?
C12 C14 H14A 109.5 . . ?
C12 C14 H14B 109.5 . . ?
H14A C14 H14B 109.5 . . ?
C12 C14 H14C 109.5 . . ?
H14A C14 H14C 109.5 . . ?
H14B C14 H14C 109.5 . . ?
N34 C21 C22 106.7(3) . . ?
N34 C21 Ru1 133.2(3) . . ?
C22 C21 Ru1 120.0(3) . . ?
C24 C22 C30 113.7(3) . . ?
C24 C22 C23 108.8(3) . . ?
C30 C22 C23 110.1(3) . . ?
C24 C22 C21 114.3(3) . . ?
C30 C22 C21 102.3(3) . . ?
C23 C22 C21 107.4(3) . . ?
C22 C23 H23A 109.5 . . ?
C22 C23 H23B 109.5 . . ?
H23A C23 H23B 109.5 . . ?
C22 C23 H23C 109.5 . . ?
H23A C23 H23C 109.5 . . ?
H23B C23 H23C 109.5 . . ?
C29 C24 C25 117.0(4) . . ?
C29 C24 C22 122.8(4) . . ?
C25 C24 C22 120.1(3) . . ?
C26 C25 C24 121.5(4) . . ?
C26 C25 H25 119.3 . . ?
C24 C25 H25 119.3 . . ?
C27 C26 C25 120.8(4) . . ?
C27 C26 H26 119.6 . . ?
C25 C26 H26 119.6 . . ?
C28 C27 C26 118.7(4) . . ?
C28 C27 H27 120.7 . . ?
C26 C27 H27 120.7 . . ?
C27 C28 C29 120.7(4) . . ?
C27 C28 H28 119.6 . . ?
C29 C28 H28 119.6 . . ?
C24 C29 C28 121.4(4) . . ?
C24 C29 H29 119.3 . . ?
C28 C29 H29 119.3 . . ?
C31 C30 C22 107.3(3) . . ?
C31 C30 H30A 110.3 . . ?
C22 C30 H30A 110.3 . . ?
C31 C30 H30B 110.3 . . ?
C22 C30 H30B 110.3 . . ?
H30A C30 H30B 108.5 . . ?
N34 C31 C30 99.8(3) . . ?
N34 C31 C33 111.0(3) . . ?
C30 C31 C33 114.5(3) . . ?
N34 C31 C32 111.2(3) . . ?
C30 C31 C32 111.7(3) . . ?
C33 C31 C32 108.4(3) . . ?
C31 C32 H32A 109.5 . . ?
C31 C32 H32B 109.5 . . ?
H32A C32 H32B 109.5 . . ?
C31 C32 H32C 109.5 . . ?
H32A C32 H32C 109.5 . . ?
H32B C32 H32C 109.5 . . ?
C31 C33 H33A 109.5 . . ?
C31 C33 H33B 109.5 . . ?
H33A C33 H33B 109.5 . . ?
C31 C33 H33C 109.5 . . ?
H33A C33 H33C 109.5 . . ?
H33B C33 H33C 109.5 . . ?
C21 N34 C35 126.6(3) . . ?
C21 N34 C31 116.5(3) . . ?
C35 N34 C31 116.8(3) . . ?
C40 C35 C36 122.1(3) . . ?
C40 C35 N34 118.3(3) . . ?
C36 C35 N34 119.6(3) . . ?
C37 C36 C35 117.6(4) . . ?
C37 C36 C41 118.5(4) . . ?
C35 C36 C41 123.8(4) . . ?
C38 C37 C36 121.2(4) . . ?
C38 C37 H37 119.4 . . ?
C36 C37 H37 119.4 . . ?
C39 C38 C37 120.1(4) . . ?
C39 C38 H38 120.0 . . ?
C37 C38 H38 120.0 . . ?
C38 C39 C40 121.4(4) . . ?
C38 C39 H39 119.3 . . ?
C40 C39 H39 119.3 . . ?
C35 C40 C39 117.4(4) . . ?
C35 C40 C43 124.0(3) . . ?
C39 C40 C43 118.4(4) . . ?
C36 C41 C42 112.0(4) . . ?
C36 C41 H41A 109.2 . . ?
C42 C41 H41A 109.2 . . ?
C36 C41 H41B 109.2 . . ?
C42 C41 H41B 109.2 . . ?
H41A C41 H41B 107.9 . . ?
C41 C42 H42A 109.5 . . ?
C41 C42 H42B 109.5 . . ?
H42A C42 H42B 109.5 . . ?
C41 C42 H42C 109.5 . . ?
H42A C42 H42C 109.5 . . ?
H42B C42 H42C 109.5 . . ?
C40 C43 C44 112.1(3) . . ?
C40 C43 H43A 109.2 . . ?
C44 C43 H43A 109.2 . . ?
C40 C43 H43B 109.2 . . ?
C44 C43 H43B 109.2 . . ?
H43A C43 H43B 107.9 . . ?
C43 C44 H44A 109.5 . . ?
C43 C44 H44B 109.5 . . ?
H44A C44 H44B 109.5 . . ?
C43 C44 H44C 109.5 . . ?
H44A C44 H44C 109.5 . . ?
H44B C44 H44C 109.5 . . ?
C51 Ru2 C71 102.83(16) . . ?
C51 Ru2 O61 78.34(13) . . ?
C71 Ru2 O61 177.17(13) . . ?
C51 Ru2 Cl11 99.37(12) . . ?
C71 Ru2 Cl11 92.71(11) . . ?
O61 Ru2 Cl11 84.54(7) . . ?
C51 Ru2 Cl12 100.01(12) . . ?
C71 Ru2 Cl12 97.82(11) . . ?
O61 Ru2 Cl12 84.46(7) . . ?
Cl11 Ru2 Cl12 155.26(4) . . ?
C52 C51 Ru2 119.7(3) . . ?
C52 C51 H51 120.2 . . ?
Ru2 C51 H51 120.2 . . ?
C53 C52 C57 118.8(3) . . ?
C53 C52 C51 122.7(3) . . ?
C57 C52 C51 118.5(3) . . ?
C54 C53 C52 118.5(4) . . ?
C54 C53 H53 120.7 . . ?
C52 C53 H53 120.7 . . ?
C53 C54 C55 122.5(4) . . ?
C53 C54 N58 119.4(4) . . ?
C55 C54 N58 118.1(3) . . ?
C56 C55 C54 119.6(4) . . ?
C56 C55 H55 120.2 . . ?
C54 C55 H55 120.2 . . ?
C55 C56 C57 118.9(4) . . ?
C55 C56 H56 120.5 . . ?
C57 C56 H56 120.5 . . ?
O61 C57 C56 124.4(4) . . ?
O61 C57 C52 114.2(3) . . ?
C56 C57 C52 121.5(4) . . ?
O60 N58 O59 123.6(3) . . ?
O60 N58 C54 118.9(3) . . ?
O59 N58 C54 117.5(3) . . ?
C57 O61 C62 119.4(3) . . ?
C57 O61 Ru2 109.3(2) . . ?
C62 O61 Ru2 131.1(2) . . ?
O61 C62 C64 105.8(3) . . ?
O61 C62 C63 109.1(3) . . ?
C64 C62 C63 112.9(4) . . ?
O61 C62 H62 109.6 . . ?
C64 C62 H62 109.6 . . ?
C63 C62 H62 109.6 . . ?
C62 C63 H63A 109.5 . . ?
C62 C63 H63B 109.5 . . ?
H63A C63 H63B 109.5 . . ?
C62 C63 H63C 109.5 . . ?
H63A C63 H63C 109.5 . . ?
H63B C63 H63C 109.5 . . ?
C62 C64 H64A 109.5 . . ?
C62 C64 H64B 109.5 . . ?
H64A C64 H64B 109.5 . . ?
C62 C64 H64C 109.5 . . ?
H64A C64 H64C 109.5 . . ?
H64B C64 H64C 109.5 . . ?
N84 C71 C72 107.5(3) . . ?
N84 C71 Ru2 134.2(3) . . ?
C72 C71 Ru2 118.1(3) . . ?
C74 C72 C80 114.7(3) . . ?
C74 C72 C73 111.0(3) . . ?
C80 C72 C73 108.0(3) . . ?
C74 C72 C71 111.5(3) . . ?
C80 C72 C71 103.1(3) . . ?
C73 C72 C71 108.1(3) . . ?
C72 C73 H73A 109.5 . . ?
C72 C73 H73B 109.5 . . ?
H73A C73 H73B 109.5 . . ?
C72 C73 H73C 109.5 . . ?
H73A C73 H73C 109.5 . . ?
H73B C73 H73C 109.5 . . ?
C79 C74 C75 117.1(4) . . ?
C79 C74 C72 121.0(4) . . ?
C75 C74 C72 121.9(4) . . ?
C76 C75 C74 121.3(5) . . ?
C76 C75 H75 119.4 . . ?
C74 C75 H75 119.4 . . ?
C77 C76 C75 120.8(5) . . ?
C77 C76 H76 119.6 . . ?
C75 C76 H76 119.6 . . ?
C76 C77 C78 118.9(5) . . ?
C76 C77 H77 120.6 . . ?
C78 C77 H77 120.6 . . ?
C77 C78 C79 120.2(5) . . ?
C77 C78 H78 119.9 . . ?
C79 C78 H78 119.9 . . ?
C78 C79 C74 121.8(4) . . ?
C78 C79 H79 119.1 . . ?
C74 C79 H79 119.1 . . ?
C81 C80 C72 107.2(3) . . ?
C81 C80 H80A 110.3 . . ?
C72 C80 H80A 110.3 . . ?
C81 C80 H80B 110.3 . . ?
C72 C80 H80B 110.3 . . ?
H80A C80 H80B 108.5 . . ?
N84 C81 C83 111.5(3) . . ?
N84 C81 C82 111.0(3) . . ?
C83 C81 C82 108.3(4) . . ?
N84 C81 C80 100.7(3) . . ?
C83 C81 C80 110.7(3) . . ?
C82 C81 C80 114.6(3) . . ?
C81 C82 H82A 109.5 . . ?
C81 C82 H82B 109.5 . . ?
H82A C82 H82B 109.5 . . ?
C81 C82 H82C 109.5 . . ?
H82A C82 H82C 109.5 . . ?
H82B C82 H82C 109.5 . . ?
C81 C83 H83A 109.5 . . ?
C81 C83 H83B 109.5 . . ?
H83A C83 H83B 109.5 . . ?
C81 C83 H83C 109.5 . . ?
H83A C83 H83C 109.5 . . ?
H83B C83 H83C 109.5 . . ?
C71 N84 C85 125.1(3) . . ?
C71 N84 C81 116.7(3) . . ?
C85 N84 C81 118.1(3) . . ?
C86 C85 C90 122.0(3) . . ?
C86 C85 N84 118.6(3) . . ?
C90 C85 N84 119.4(3) . . ?
C87 C86 C85 117.7(3) . . ?
C87 C86 C91 118.2(4) . . ?
C85 C86 C91 124.0(4) . . ?
C88 C87 C86 121.7(4) . . ?
C88 C87 H87 119.1 . . ?
C86 C87 H87 119.1 . . ?
C89 C88 C87 119.2(4) . . ?
C89 C88 H88 120.4 . . ?
C87 C88 H88 120.4 . . ?
C88 C89 C90 122.0(4) . . ?
C88 C89 H89 119.0 . . ?
C90 C89 H89 119.0 . . ?
C89 C90 C85 117.2(3) . . ?
C89 C90 C93 119.4(3) . . ?
C85 C90 C93 123.2(3) . . ?
C86 C91 C92 111.8(3) . . ?
C86 C91 H91A 109.2 . . ?
C92 C91 H91A 109.2 . . ?
C86 C91 H91B 109.2 . . ?
C92 C91 H91B 109.2 . . ?
H91A C91 H91B 107.9 . . ?
C91 C92 H92A 109.5 . . ?
C91 C92 H92B 109.5 . . ?
H92A C92 H92B 109.5 . . ?
C91 C92 H92C 109.5 . . ?
H92A C92 H92C 109.5 . . ?
H92B C92 H92C 109.5 . . ?
C90 C93 C94 112.5(3) . . ?
C90 C93 H93A 109.1 . . ?
C94 C93 H93A 109.1 . . ?
C90 C93 H93B 109.1 . . ?
C94 C93 H93B 109.1 . . ?
H93A C93 H93B 107.8 . . ?
C93 C94 H94A 109.5 . . ?
C93 C94 H94B 109.5 . . ?
H94A C94 H94B 109.5 . . ?
C93 C94 H94C 109.5 . . ?
H94A C94 H94C 109.5 . . ?
H94B C94 H94C 109.5 . . ?

loop_
_geom_bond_atom_site_label_1
_geom_bond_atom_site_label_2
_geom_bond_distance
_geom_bond_site_symmetry_2
_geom_bond_publ_flag
Ru1 C1 1.832(4) . ?
Ru1 C21 1.942(4) . ?
Ru1 Cl1 2.3254(9) . ?
Ru1 Cl2 2.3430(9) . ?
Ru1 O11 2.375(2) . ?
C1 C2 1.448(5) . ?
C1 H1 0.9500 . ?
C2 C3 1.398(5) . ?
C2 C7 1.405(5) . ?
C3 C4 1.391(5) . ?
C3 H3 0.9500 . ?
C4 C5 1.381(5) . ?
C4 N8 1.464(5) . ?
C5 C6 1.387(5) . ?
C5 H5 0.9500 . ?
C6 C7 1.391(5) . ?
C6 H6 0.9500 . ?
C7 O11 1.366(4) . ?
N8 O10 1.229(4) . ?
N8 O9 1.230(4) . ?
O11 C12 1.479(4) . ?
C12 C14 1.503(5) . ?
C12 C13 1.506(5) . ?
C12 H12 1.0000 . ?
C13 H13A 0.9800 . ?
C13 H13B 0.9800 . ?
C13 H13C 0.9800 . ?
C14 H14A 0.9800 . ?
C14 H14B 0.9800 . ?
C14 H14C 0.9800 . ?
C21 N34 1.329(5) . ?
C21 C22 1.563(5) . ?
C22 C24 1.525(6) . ?
C22 C30 1.535(5) . ?
C22 C23 1.555(5) . ?
C23 H23A 0.9800 . ?
C23 H23B 0.9800 . ?
C23 H23C 0.9800 . ?
C24 C29 1.392(5) . ?
C24 C25 1.402(5) . ?
C25 C26 1.382(6) . ?
C25 H25 0.9500 . ?
C26 C27 1.383(6) . ?
C26 H26 0.9500 . ?
C27 C28 1.380(6) . ?
C27 H27 0.9500 . ?
C28 C29 1.391(6) . ?
C28 H28 0.9500 . ?
C29 H29 0.9500 . ?
C30 C31 1.529(5) . ?
C30 H30A 0.9900 . ?
C30 H30B 0.9900 . ?
C31 N34 1.523(4) . ?
C31 C33 1.529(5) . ?
C31 C32 1.531(5) . ?
C32 H32A 0.9800 . ?
C32 H32B 0.9800 . ?
C32 H32C 0.9800 . ?
C33 H33A 0.9800 . ?
C33 H33B 0.9800 . ?
C33 H33C 0.9800 . ?
N34 C35 1.451(5) . ?
C35 C40 1.403(5) . ?
C35 C36 1.407(5) . ?
C36 C37 1.392(6) . ?
C36 C41 1.507(6) . ?
C37 C38 1.388(7) . ?
C37 H37 0.9500 . ?
C38 C39 1.372(7) . ?
C38 H38 0.9500 . ?
C39 C40 1.402(6) . ?
C39 H39 0.9500 . ?
C40 C43 1.511(6) . ?
C41 C42 1.535(6) . ?
C41 H41A 0.9900 . ?
C41 H41B 0.9900 . ?
C42 H42A 0.9800 . ?
C42 H42B 0.9800 . ?
C42 H42C 0.9800 . ?
C43 C44 1.539(5) . ?
C43 H43A 0.9900 . ?
C43 H43B 0.9900 . ?
C44 H44A 0.9800 . ?
C44 H44B 0.9800 . ?
C44 H44C 0.9800 . ?
Ru2 C51 1.834(4) . ?
Ru2 C71 1.955(4) . ?
Ru2 O61 2.324(3) . ?
Ru2 Cl11 2.3258(10) . ?
Ru2 Cl12 2.3501(10) . ?
C51 C52 1.453(5) . ?
C51 H51 0.9500 . ?
C52 C53 1.403(5) . ?
C52 C57 1.405(5) . ?
C53 C54 1.384(5) . ?
C53 H53 0.9500 . ?
C54 C55 1.383(6) . ?
C54 N58 1.460(5) . ?
C55 C56 1.383(6) . ?
C55 H55 0.9500 . ?
C56 C57 1.396(5) . ?
C56 H56 0.9500 . ?
C57 O61 1.355(4) . ?
N58 O60 1.229(4) . ?
N58 O59 1.230(5) . ?
O61 C62 1.485(4) . ?
C62 C64 1.508(6) . ?
C62 C63 1.512(6) . ?
C62 H62 1.0000 . ?
C63 H63A 0.9800 . ?
C63 H63B 0.9800 . ?
C63 H63C 0.9800 . ?
C64 H64A 0.9800 . ?
C64 H64B 0.9800 . ?
C64 H64C 0.9800 . ?
C71 N84 1.324(5) . ?
C71 C72 1.561(5) . ?
C72 C74 1.530(6) . ?
C72 C80 1.546(6) . ?
C72 C73 1.553(5) . ?
C73 H73A 0.9800 . ?
C73 H73B 0.9800 . ?
C73 H73C 0.9800 . ?
C74 C79 1.390(6) . ?
C74 C75 1.397(6) . ?
C75 C76 1.386(7) . ?
C75 H75 0.9500 . ?
C76 C77 1.381(7) . ?
C76 H76 0.9500 . ?
C77 C78 1.383(7) . ?
C77 H77 0.9500 . ?
C78 C79 1.390(6) . ?
C78 H78 0.9500 . ?
C79 H79 0.9500 . ?
C80 C81 1.539(6) . ?
C80 H80A 0.9900 . ?
C80 H80B 0.9900 . ?
C81 N84 1.520(4) . ?
C81 C83 1.525(5) . ?
C81 C82 1.531(6) . ?
C82 H82A 0.9800 . ?
C82 H82B 0.9800 . ?
C82 H82C 0.9800 . ?
C83 H83A 0.9800 . ?
C83 H83B 0.9800 . ?
C83 H83C 0.9800 . ?
N84 C85 1.453(4) . ?
C85 C86 1.399(5) . ?
C85 C90 1.407(5) . ?
C86 C87 1.396(6) . ?
C86 C91 1.511(5) . ?
C87 C88 1.383(6) . ?
C87 H87 0.9500 . ?
C88 C89 1.380(6) . ?
C88 H88 0.9500 . ?
C89 C90 1.397(5) . ?
C89 H89 0.9500 . ?
C90 C93 1.506(5) . ?
C91 C92 1.516(6) . ?
C91 H91A 0.9900 . ?
C91 H91B 0.9900 . ?
C92 H92A 0.9800 . ?
C92 H92B 0.9800 . ?
C92 H92C 0.9800 . ?
C93 C94 1.526(5) . ?
C93 H93A 0.9900 . ?
C93 H93B 0.9900 . ?
C94 H94A 0.9800 . ?
C94 H94B 0.9800 . ?
C94 H94C 0.9800 . ?

loop_
_geom_torsion_atom_site_label_1
_geom_torsion_atom_site_label_2
_geom_torsion_atom_site_label_3
_geom_torsion_atom_site_label_4
_geom_torsion
_geom_torsion_site_symmetry_1
_geom_torsion_site_symmetry_2
_geom_torsion_site_symmetry_3
_geom_torsion_site_symmetry_4
_geom_torsion_publ_flag
C21 Ru1 C1 C2 173.4(3) . . . . ?
Cl1 Ru1 C1 C2 -92.6(3) . . . . ?
Cl2 Ru1 C1 C2 74.0(3) . . . . ?
O11 Ru1 C1 C2 -8.1(3) . . . . ?
Ru1 C1 C2 C3 -170.3(3) . . . . ?
Ru1 C1 C2 C7 6.7(5) . . . . ?
C7 C2 C3 C4 -1.5(5) . . . . ?
C1 C2 C3 C4 175.6(3) . . . . ?
C2 C3 C4 C5 0.8(6) . . . . ?
C2 C3 C4 N8 -176.1(3) . . . . ?
C3 C4 C5 C6 1.0(6) . . . . ?
N8 C4 C5 C6 177.9(4) . . . . ?
C4 C5 C6 C7 -2.1(6) . . . . ?
C5 C6 C7 O11 -177.9(4) . . . . ?
C5 C6 C7 C2 1.4(6) . . . . ?
C3 C2 C7 O11 179.8(3) . . . . ?
C1 C2 C7 O11 2.7(5) . . . . ?
C3 C2 C7 C6 0.4(5) . . . . ?
C1 C2 C7 C6 -176.7(3) . . . . ?
C5 C4 N8 O10 -8.0(5) . . . . ?
C3 C4 N8 O10 169.0(3) . . . . ?
C5 C4 N8 O9 173.9(4) . . . . ?
C3 C4 N8 O9 -9.2(5) . . . . ?
C6 C7 O11 C12 -18.8(5) . . . . ?
C2 C7 O11 C12 161.9(3) . . . . ?
C6 C7 O11 Ru1 171.3(3) . . . . ?
C2 C7 O11 Ru1 -8.1(4) . . . . ?
C7 O11 C12 C14 164.5(3) . . . . ?
Ru1 O11 C12 C14 -28.3(4) . . . . ?
C7 O11 C12 C13 -73.4(4) . . . . ?
Ru1 O11 C12 C13 93.8(3) . . . . ?
N34 C21 C22 C24 143.8(3) . . . . ?
Ru1 C21 C22 C24 -33.2(4) . . . . ?
N34 C21 C22 C30 20.4(4) . . . . ?
Ru1 C21 C22 C30 -156.6(3) . . . . ?
N34 C21 C22 C23 -95.5(3) . . . . ?
Ru1 C21 C22 C23 87.5(3) . . . . ?
C30 C22 C24 C29 -0.7(5) . . . . ?
C23 C22 C24 C29 122.4(4) . . . . ?
C21 C22 C24 C29 -117.7(4) . . . . ?
C30 C22 C24 C25 -177.6(3) . . . . ?
C23 C22 C24 C25 -54.5(4) . . . . ?
C21 C22 C24 C25 65.4(4) . . . . ?
C29 C24 C25 C26 1.5(6) . . . . ?
C22 C24 C25 C26 178.6(4) . . . . ?
C24 C25 C26 C27 -2.1(6) . . . . ?
C25 C26 C27 C28 0.9(6) . . . . ?
C26 C27 C28 C29 0.7(6) . . . . ?
C25 C24 C29 C28 0.1(5) . . . . ?
C22 C24 C29 C28 -176.9(3) . . . . ?
C27 C28 C29 C24 -1.2(6) . . . . ?
C24 C22 C30 C31 -151.1(3) . . . . ?
C23 C22 C30 C31 86.5(4) . . . . ?
C21 C22 C30 C31 -27.4(4) . . . . ?
C22 C30 C31 N34 23.5(4) . . . . ?
C22 C30 C31 C33 -95.1(4) . . . . ?
C22 C30 C31 C32 141.2(3) . . . . ?
C22 C21 N34 C35 171.0(3) . . . . ?
Ru1 C21 N34 C35 -12.6(6) . . . . ?
C22 C21 N34 C31 -6.0(4) . . . . ?
Ru1 C21 N34 C31 170.4(3) . . . . ?
C30 C31 N34 C21 -11.0(4) . . . . ?
C33 C31 N34 C21 110.2(4) . . . . ?
C32 C31 N34 C21 -129.0(3) . . . . ?
C30 C31 N34 C35 171.7(3) . . . . ?
C33 C31 N34 C35 -67.2(4) . . . . ?
C32 C31 N34 C35 53.6(4) . . . . ?
C21 N34 C35 C40 -87.2(4) . . . . ?
C31 N34 C35 C40 89.8(4) . . . . ?
C21 N34 C35 C36 94.1(4) . . . . ?
C31 N34 C35 C36 -88.8(4) . . . . ?
C40 C35 C36 C37 -5.5(5) . . . . ?
N34 C35 C36 C37 173.1(3) . . . . ?
C40 C35 C36 C41 171.4(4) . . . . ?
N34 C35 C36 C41 -10.0(5) . . . . ?
C35 C36 C37 C38 2.5(6) . . . . ?
C41 C36 C37 C38 -174.5(4) . . . . ?
C36 C37 C38 C39 0.6(7) . . . . ?
C37 C38 C39 C40 -1.0(7) . . . . ?
C36 C35 C40 C39 5.1(5) . . . . ?
N34 C35 C40 C39 -173.5(3) . . . . ?
C36 C35 C40 C43 -169.0(3) . . . . ?
N34 C35 C40 C43 12.4(5) . . . . ?
C38 C39 C40 C35 -1.8(6) . . . . ?
C38 C39 C40 C43 172.6(4) . . . . ?
C37 C36 C41 C42 58.4(5) . . . . ?
C35 C36 C41 C42 -118.5(4) . . . . ?
C35 C40 C43 C44 114.2(4) . . . . ?
C39 C40 C43 C44 -59.8(5) . . . . ?
C71 Ru2 C51 C52 -175.9(3) . . . . ?
O61 Ru2 C51 C52 1.4(3) . . . . ?
Cl11 Ru2 C51 C52 -81.0(3) . . . . ?
Cl12 Ru2 C51 C52 83.6(3) . . . . ?
Ru2 C51 C52 C53 178.3(3) . . . . ?
Ru2 C51 C52 C57 -0.8(5) . . . . ?
C57 C52 C53 C54 -1.9(5) . . . . ?
C51 C52 C53 C54 179.1(3) . . . . ?
C52 C53 C54 C55 2.6(5) . . . . ?
C52 C53 C54 N58 179.3(3) . . . . ?
C53 C54 C55 C56 -1.0(6) . . . . ?
N58 C54 C55 C56 -177.8(3) . . . . ?
C54 C55 C56 C57 -1.3(6) . . . . ?
C55 C56 C57 O61 -178.1(4) . . . . ?
C55 C56 C57 C52 1.9(6) . . . . ?
C53 C52 C57 O61 179.7(3) . . . . ?
C51 C52 C57 O61 -1.2(5) . . . . ?
C53 C52 C57 C56 -0.3(5) . . . . ?
C51 C52 C57 C56 178.8(3) . . . . ?
C53 C54 N58 O60 167.2(3) . . . . ?
C55 C54 N58 O60 -15.9(5) . . . . ?
C53 C54 N58 O59 -14.1(5) . . . . ?
C55 C54 N58 O59 162.8(3) . . . . ?
C56 C57 O61 C62 6.7(5) . . . . ?
C52 C57 O61 C62 -173.3(3) . . . . ?
C56 C57 O61 Ru2 -177.9(3) . . . . ?
C52 C57 O61 Ru2 2.1(4) . . . . ?
C57 O61 C62 C64 -167.6(4) . . . . ?
Ru2 O61 C62 C64 18.2(5) . . . . ?
C57 O61 C62 C63 70.7(4) . . . . ?
Ru2 O61 C62 C63 -103.6(3) . . . . ?
N84 C71 C72 C74 140.0(3) . . . . ?
Ru2 C71 C72 C74 -35.6(4) . . . . ?
N84 C71 C72 C80 16.5(4) . . . . ?
Ru2 C71 C72 C80 -159.1(3) . . . . ?
N84 C71 C72 C73 -97.7(4) . . . . ?
Ru2 C71 C72 C73 86.7(4) . . . . ?
C80 C72 C74 C79 -151.7(4) . . . . ?
C73 C72 C74 C79 -29.0(5) . . . . ?
C71 C72 C74 C79 91.6(4) . . . . ?
C80 C72 C74 C75 29.2(5) . . . . ?
C73 C72 C74 C75 152.0(4) . . . . ?
C71 C72 C74 C75 -87.4(4) . . . . ?
C79 C74 C75 C76 0.3(6) . . . . ?
C72 C74 C75 C76 179.4(4) . . . . ?
C74 C75 C76 C77 -0.1(7) . . . . ?
C75 C76 C77 C78 -0.2(7) . . . . ?
C76 C77 C78 C79 0.3(7) . . . . ?
C77 C78 C79 C74 -0.1(6) . . . . ?
C75 C74 C79 C78 -0.2(6) . . . . ?
C72 C74 C79 C78 -179.3(4) . . . . ?
C74 C72 C80 C81 -143.5(3) . . . . ?
C73 C72 C80 C81 92.1(4) . . . . ?
C71 C72 C80 C81 -22.1(4) . . . . ?
C72 C80 C81 N84 19.1(4) . . . . ?
C72 C80 C81 C83 137.1(3) . . . . ?
C72 C80 C81 C82 -100.0(4) . . . . ?
C72 C71 N84 C85 172.2(3) . . . . ?
Ru2 C71 N84 C85 -13.2(5) . . . . ?
C72 C71 N84 C81 -4.7(4) . . . . ?
Ru2 C71 N84 C81 170.0(3) . . . . ?
C83 C81 N84 C71 -126.7(4) . . . . ?
C82 C81 N84 C71 112.5(4) . . . . ?
C80 C81 N84 C71 -9.2(4) . . . . ?
C83 C81 N84 C85 56.3(4) . . . . ?
C82 C81 N84 C85 -64.5(4) . . . . ?
C80 C81 N84 C85 173.7(3) . . . . ?
C71 N84 C85 C86 -83.9(4) . . . . ?
C81 N84 C85 C86 92.8(4) . . . . ?
C71 N84 C85 C90 95.0(4) . . . . ?
C81 N84 C85 C90 -88.2(4) . . . . ?
C90 C85 C86 C87 3.3(5) . . . . ?
N84 C85 C86 C87 -177.8(3) . . . . ?
C90 C85 C86 C91 -171.9(3) . . . . ?
N84 C85 C86 C91 7.0(5) . . . . ?
C85 C86 C87 C88 1.3(6) . . . . ?
C91 C86 C87 C88 176.8(4) . . . . ?
C86 C87 C88 C89 -3.2(6) . . . . ?
C87 C88 C89 C90 0.7(6) . . . . ?
C88 C89 C90 C85 3.6(6) . . . . ?
C88 C89 C90 C93 -172.5(4) . . . . ?
C86 C85 C90 C89 -5.6(5) . . . . ?
N84 C85 C90 C89 175.5(3) . . . . ?
C86 C85 C90 C93 170.3(3) . . . . ?
N84 C85 C90 C93 -8.6(5) . . . . ?
C87 C86 C91 C92 -55.4(5) . . . . ?
C85 C86 C91 C92 119.8(4) . . . . ?
C89 C90 C93 C94 45.6(5) . . . . ?
C85 C90 C93 C94 -130.2(4) . . . . ?
